data_7024239
loop_
_publ_author_name
'Ross, Tamsyn M.'
'Neville, Suzanne M.'
'Innes, David S.'
'Turner, David R.'
'Moubaraki, Boujemaa'
'Murray, Keith S.'

_publ_section_title
;
 Spin crossover in iron(III) Schiff-base 1-D chain complexes.
;
_journal_issue 1
_journal_name_full 'Dalton transactions (Cambridge, England : 2003)'
_journal_page_first 149
_journal_page_last 159
_journal_paper_doi 10.1039/b913234a
_journal_volume 39
_journal_year 2010
_chemical_formula_sum 'C169.5 H164 B4 Fe2 N12 O5.5'
_chemical_formula_weight 2612.07
_chemical_name_common 5a
_chemical_name_systematic
;
[(Fe(acen))2(mu-tvp)(tvp)(tvpH)](tvpH)(BPh4)4.1.5(CH3OH)
;
_space_group_IT_number 2
_symmetry_cell_setting triclinic
_symmetry_space_group_name_Hall '-P 1'
_symmetry_space_group_name_H-M 'P -1'
_atom_sites_solution_hydrogens geom
_atom_sites_solution_primary direct
_atom_sites_solution_secondary difmap
_audit_creation_method SHELXL-97
_cell_angle_alpha 79.6020(10)
_cell_angle_beta 80.3540(10)
_cell_angle_gamma 79.952(2)
_cell_formula_units_Z 2
_cell_length_a 16.2950(6)
_cell_length_b 19.6279(7)
_cell_length_c 22.6273(6)
_cell_measurement_reflns_used 68605
_cell_measurement_temperature 123(1)
_cell_measurement_theta_max 23.38
_cell_measurement_theta_min 1.30
_cell_volume 6939.5(4)
_computing_cell_refinement 'Bruker SMART (Bruker)'
_computing_data_collection 'Bruker SMART (Bruker)'
_computing_data_reduction 'Bruker SAINT (Bruker)'
_computing_molecular_graphics 'X-Seed (Barbour, 1999)'
_computing_publication_material 'CIFTAB (Sheldrick, 1997)'
_computing_structure_refinement 'SHELXL-97 (Sheldrick, 1997)'
_computing_structure_solution 'SHELXS-97 (Sheldrick, 1990)'
_diffrn_ambient_temperature 123(1)
_diffrn_measured_fraction_theta_full 0.980
_diffrn_measured_fraction_theta_max 0.980
_diffrn_measurement_device_type 'Bruker X8 Apex II CCD'
_diffrn_measurement_method 'phi and omega scans'
_diffrn_radiation_monochromator graphite
_diffrn_radiation_source 'fine-focus sealed tube'
_diffrn_radiation_type MoK\a
_diffrn_radiation_wavelength 0.71073
_diffrn_reflns_av_R_equivalents 0.1103
_diffrn_reflns_av_sigmaI/netI 0.0827
_diffrn_reflns_limit_h_max 17
_diffrn_reflns_limit_h_min -18
_diffrn_reflns_limit_k_max 21
_diffrn_reflns_limit_k_min -19
_diffrn_reflns_limit_l_max 18
_diffrn_reflns_limit_l_min -25
_diffrn_reflns_number 68605
_diffrn_reflns_theta_full 23.38
_diffrn_reflns_theta_max 23.38
_diffrn_reflns_theta_min 1.30
_exptl_absorpt_coefficient_mu 0.273
_exptl_absorpt_correction_T_max 0.9732
_exptl_absorpt_correction_T_min 0.9349
_exptl_absorpt_correction_type multi-scan
_exptl_absorpt_process_details SADABS
_exptl_crystal_colour green-red
_exptl_crystal_density_diffrn 1.250
_exptl_crystal_density_method 'not measured'
_exptl_crystal_description plate
_exptl_crystal_F_000 2762
_exptl_crystal_size_max 0.25
_exptl_crystal_size_mid 0.25
_exptl_crystal_size_min 0.10
_refine_diff_density_max 0.881
_refine_diff_density_min -0.665
_refine_diff_density_rms 0.094
_refine_ls_extinction_expression Fc^*^=kFc[1+0.001xFc^2^\l^3^/sin(2\q)]^-1/4^
_refine_ls_extinction_method none
_refine_ls_goodness_of_fit_ref 1.139
_refine_ls_hydrogen_treatment mixed
_refine_ls_matrix_type full
_refine_ls_number_parameters 1801
_refine_ls_number_reflns 19827
_refine_ls_number_restraints 2
_refine_ls_restrained_S_all 1.139
_refine_ls_R_factor_all 0.1106
_refine_ls_R_factor_gt 0.0899
_refine_ls_shift/su_max 0.000
_refine_ls_shift/su_mean 0.000
_refine_ls_structure_factor_coef Fsqd
_refine_ls_weighting_details 'calc w=1/[\s^2^(Fo^2^)+(0.2000P)^2^+0.0000P] where P=(Fo^2^+2Fc^2^)/3'
_refine_ls_weighting_scheme calc
_refine_ls_wR_factor_gt 0.1810
_refine_ls_wR_factor_ref 0.1937
_reflns_number_gt 16391
_reflns_number_total 19827
_reflns_threshold_expression >2sigma(I)
_cod_data_source_file b913234a.txt
_cod_data_source_block 5a
_cod_depositor_comments
;
The following automatic conversions were performed:

'_exptl_absorpt_correction_type' value 'Multi-scan' changed to
'multi-scan' according to
/home/saulius/struct/CIF-dictionaries/cif_core.dic dictionary named
'cif_core.dic' version 2.4.2 from 2011-04-26.

Automatic conversion script
Id: cif_fix_values 1891 2012-01-12 08:04:46Z andrius 
;
_cod_original_sg_symbol_H-M P-1
_cod_original_formula_sum 'C169.50 H164 B4 Fe2 N12 O5.50'
_cod_database_code 7024239

loop_
_symmetry_equiv_pos_as_xyz
'x, y, z'
'-x, -y, -z'

loop_
_atom_site_label
_atom_site_type_symbol
_atom_site_fract_x
_atom_site_fract_y
_atom_site_fract_z
_atom_site_U_iso_or_equiv
_atom_site_adp_type
_atom_site_occupancy
_atom_site_symmetry_multiplicity
_atom_site_calc_flag
_atom_site_refinement_flags
_atom_site_disorder_assembly
_atom_site_disorder_group
Fe2 Fe 0.76714(4) 0.35858(4) 0.13949(3) 0.028 Uani 1 1 d . . .
O3 O 0.6997(2) 0.44733(17) 0.12431(16) 0.038 Uani 1 1 d . . .
O4 O 0.6959(2) 0.34573(18) 0.21495(15) 0.037 Uani 1 1 d . . .
N9 N 0.6879(2) 0.3131(2) 0.10401(17) 0.029 Uani 1 1 d . . .
N3 N 0.8345(2) 0.36903(19) 0.06187(17) 0.026 Uani 1 1 d . . .
N4 N 0.8387(2) 0.2730(2) 0.15758(17) 0.028 Uani 1 1 d . . .
N8 N 0.8429(2) 0.4062(2) 0.1749(2) 0.037 Uani 1 1 d . . .
N10 N 0.3114(2) 0.1788(2) -0.10881(18) 0.033 Uani 1 1 d . . .
C54 C 0.5159(3) 0.2241(2) 0.0277(2) 0.030 Uani 1 1 d . . .
H59 H 0.4993 0.1811 0.0487 0.036 Uiso 1 1 calc R . .
C33 C 0.9143(4) 0.4138(5) 0.2567(3) 0.076 Uani 1 1 d . C .
H35 H 0.9263 0.3952 0.2966 0.091 Uiso 1 1 calc R . .
C40 C 0.8325(3) 0.2271(3) 0.2081(2) 0.039 Uani 1 1 d . . .
C35 C 0.8764(3) 0.4630(3) 0.1436(3) 0.044 Uani 1 1 d . . .
H37 H 0.8637 0.4807 0.1038 0.053 Uiso 1 1 calc R . .
C56 C 0.4262(3) 0.2242(2) -0.0513(2) 0.026 Uani 1 1 d . . .
C38 C 0.6994(3) 0.2899(3) 0.2560(2) 0.032 Uani 1 1 d . . .
C34 C 0.8621(3) 0.3828(3) 0.2307(3) 0.050 Uani 1 1 d . . .
H36 H 0.8391 0.3433 0.2536 0.061 Uiso 1 1 calc R . .
C32 C 0.9492(3) 0.4715(5) 0.2252(4) 0.087 Uani 1 1 d . . .
C46 C 0.7651(3) 0.4814(3) 0.0233(2) 0.039 Uani 1 1 d . . .
H42 H 0.7646 0.5180 -0.0105 0.046 Uiso 1 1 calc R . .
C52 C 0.6230(3) 0.2152(3) 0.0961(2) 0.031 Uani 1 1 d . . .
H56 H 0.6183 0.1671 0.1091 0.037 Uiso 1 1 calc R . .
C55 C 0.4848(3) 0.2516(3) -0.0225(2) 0.031 Uani 1 1 d . . .
H60 H 0.5024 0.2945 -0.0427 0.038 Uiso 1 1 calc R . .
C36 C 0.9275(4) 0.4956(4) 0.1671(3) 0.066 Uani 1 1 d . C .
H38 H 0.9488 0.5356 0.1436 0.080 Uiso 1 1 calc R . .
C39 C 0.7640(3) 0.2332(3) 0.2545(2) 0.035 Uani 1 1 d . . .
H52 H 0.7614 0.1956 0.2874 0.041 Uiso 1 1 calc R . .
C47 C 0.7081(3) 0.4933(3) 0.0741(3) 0.040 Uani 1 1 d . . .
C49 C 0.6406(3) 0.3511(3) 0.0627(3) 0.043 Uani 1 1 d . . .
H58 H 0.6472 0.3989 0.0496 0.051 Uiso 1 1 calc R . .
C57 C 0.4001(3) 0.2612(3) -0.1048(2) 0.032 Uani 1 1 d . . .
H64 H 0.4220 0.3030 -0.1230 0.038 Uiso 1 1 calc R . .
C58 C 0.3429(3) 0.2380(3) -0.1317(2) 0.032 Uani 1 1 d . . .
H63 H 0.3252 0.2650 -0.1679 0.038 Uiso 1 1 calc R . .
C48 C 0.6500(4) 0.5610(3) 0.0750(3) 0.063 Uani 1 1 d . . .
H39 H 0.5916 0.5520 0.0821 0.094 Uiso 1 1 calc R . .
H40 H 0.6603 0.5914 0.0359 0.094 Uiso 1 1 calc R . .
H41 H 0.6600 0.5840 0.1076 0.094 Uiso 1 1 calc R . .
C45 C 0.8234(3) 0.4214(3) 0.0166(2) 0.036 Uani 1 1 d . . .
C51 C 0.5746(3) 0.2551(3) 0.0538(2) 0.028 Uani 1 1 d . . .
C60 C 0.3937(3) 0.1624(3) -0.0280(2) 0.033 Uani 1 1 d . . .
H61 H 0.4097 0.1348 0.0084 0.039 Uiso 1 1 calc R . .
C44 C 0.8769(3) 0.4174(3) -0.0441(2) 0.043 Uani 1 1 d . . .
H44 H 0.9356 0.4191 -0.0405 0.065 Uiso 1 1 calc R . .
H43 H 0.8567 0.4570 -0.0738 0.065 Uiso 1 1 calc R . .
H45 H 0.8733 0.3734 -0.0576 0.065 Uiso 1 1 calc R . .
C53 C 0.6784(3) 0.2458(3) 0.1194(2) 0.033 Uani 1 1 d . . .
H55 H 0.7115 0.2172 0.1479 0.040 Uiso 1 1 calc R . .
C37 C 0.6294(3) 0.2885(3) 0.3078(3) 0.047 Uani 1 1 d . . .
H33 H 0.6247 0.3302 0.3271 0.071 Uiso 1 1 calc R . .
H53 H 0.6412 0.2464 0.3376 0.071 Uiso 1 1 calc R . .
H54 H 0.5765 0.2881 0.2929 0.071 Uiso 1 1 calc R . .
C59 C 0.3379(3) 0.1416(3) -0.0584(2) 0.033 Uani 1 1 d . . .
H62 H 0.3174 0.0985 -0.0425 0.040 Uiso 1 1 calc R . .
C50 C 0.5841(3) 0.3250(3) 0.0386(2) 0.040 Uani 1 1 d . . .
H57 H 0.5508 0.3550 0.0109 0.048 Uiso 1 1 calc R . .
C43 C 0.8947(4) 0.3044(3) 0.0527(3) 0.056 Uani 1 1 d . . .
H46 H 0.9458 0.3163 0.0251 0.067 Uiso 1 1 calc R . .
H47 H 0.8685 0.2728 0.0345 0.067 Uiso 1 1 calc R . .
C41 C 0.9016(4) 0.1654(3) 0.2175(3) 0.056 Uani 1 1 d . . .
H51 H 0.9054 0.1360 0.1862 0.084 Uiso 1 1 calc R . .
H49 H 0.8887 0.1379 0.2577 0.084 Uiso 1 1 calc R . .
H50 H 0.9554 0.1825 0.2148 0.084 Uiso 1 1 calc R . .
C42 C 0.9179(4) 0.2683(4) 0.1150(3) 0.061 Uani 1 1 d . . .
H34 H 0.9426 0.2187 0.1136 0.073 Uiso 1 1 calc R . .
H48 H 0.9592 0.2923 0.1276 0.073 Uiso 1 1 calc R . .
Fe1 Fe 1.28633(4) 0.64877(3) 0.39149(3) 0.025 Uani 1 1 d . . .
N7 N 1.2086(2) 0.6072(2) 0.35067(18) 0.032 Uani 1 1 d . . .
N6 N 1.3654(2) 0.6893(2) 0.43184(17) 0.026 Uani 1 1 d . . .
O1 O 1.34876(19) 0.55836(16) 0.41168(14) 0.029 Uani 1 1 d . . .
O2 O 1.3618(2) 0.65527(17) 0.31704(14) 0.034 Uani 1 1 d . . .
N2 N 1.2271(2) 0.7405(2) 0.37228(17) 0.028 Uani 1 1 d . . .
C28 C 1.1198(4) 0.6133(4) 0.2751(3) 0.071 Uani 1 1 d . . .
H32 H 1.0981 0.6395 0.2400 0.085 Uiso 1 1 calc R . .
C25 C 1.1851(3) 0.5442(3) 0.3734(3) 0.047 Uani 1 1 d . . .
H30 H 1.2074 0.5183 0.4084 0.056 Uiso 1 1 calc R . .
C26 C 1.1306(4) 0.5158(4) 0.3486(3) 0.066 Uani 1 1 d . . .
H31 H 1.1167 0.4711 0.3670 0.079 Uiso 1 1 calc R . .
C29 C 1.1752(4) 0.6409(3) 0.3011(3) 0.051 Uani 1 1 d . . .
H29 H 1.1902 0.6854 0.2832 0.062 Uiso 1 1 calc R . .
C27 C 1.0954(3) 0.5492(4) 0.2984(3) 0.070 Uani 1 1 d . . .
C18 C 1.5406(3) 0.7737(2) 0.5096(2) 0.029 Uani 1 1 d . . .
H23 H 1.5642 0.8119 0.4846 0.035 Uiso 1 1 calc R . .
N1 N 1.2067(2) 0.63868(19) 0.46377(17) 0.024 Uani 1 1 d . . .
C22 C 1.6838(3) 0.8242(3) 0.5491(2) 0.034 Uani 1 1 d . . .
H28 H 1.6853 0.8308 0.5063 0.040 Uiso 1 1 calc R . .
N5 N 1.7365(2) 0.8451(2) 0.63416(18) 0.029 Uani 1 1 d D . .
C24 C 1.6855(3) 0.8045(3) 0.6717(2) 0.033 Uani 1 1 d . . .
H26 H 1.6872 0.7973 0.7142 0.040 Uiso 1 1 calc R . .
C16 C 1.4595(3) 0.7715(3) 0.4270(2) 0.035 Uani 1 1 d . . .
H22 H 1.4845 0.8101 0.4042 0.042 Uiso 1 1 calc R . .
C14 C 1.4392(3) 0.6876(2) 0.5153(2) 0.025 Uani 1 1 d . . .
H21 H 1.4499 0.6669 0.5551 0.030 Uiso 1 1 calc R . .
C9 C 1.2400(3) 0.7849(3) 0.3225(2) 0.034 Uani 1 1 d . . .
C10 C 1.3009(3) 0.7678(3) 0.2732(2) 0.039 Uani 1 1 d . . .
H15 H 1.3041 0.8018 0.2375 0.047 Uiso 1 1 calc R . .
C17 C 1.4041(3) 0.7433(3) 0.4027(2) 0.035 Uani 1 1 d . . .
H19 H 1.3925 0.7630 0.3629 0.042 Uiso 1 1 calc R . .
C181 C 1.6274(3) 0.7840(2) 0.5863(2) 0.025 Uani 1 1 d . . .
C13 C 1.3846(3) 0.6620(2) 0.4881(2) 0.027 Uani 1 1 d . . .
H20 H 1.3590 0.6232 0.5098 0.032 Uiso 1 1 calc R . .
C15 C 1.4796(3) 0.7445(3) 0.4847(2) 0.028 Uani 1 1 d . . .
C20 C 1.7371(3) 0.8544(3) 0.5736(2) 0.036 Uani 1 1 d . . .
H27 H 1.7749 0.8822 0.5477 0.043 Uiso 1 1 calc R . .
C6 C 1.1352(3) 0.6959(3) 0.4612(2) 0.037 Uani 1 1 d . . .
H9 H 1.1106 0.7046 0.5027 0.044 Uiso 1 1 calc R . .
H8 H 1.0910 0.6832 0.4418 0.044 Uiso 1 1 calc R . .
C4 C 1.2042(3) 0.5824(3) 0.5055(2) 0.031 Uani 1 1 d . . .
C3 C 1.2681(3) 0.5245(3) 0.5062(2) 0.035 Uani 1 1 d . . .
H4 H 1.2645 0.4886 0.5405 0.042 Uiso 1 1 calc R . .
C23 C 1.6310(3) 0.7734(3) 0.6490(2) 0.030 Uani 1 1 d . . .
H25 H 1.5954 0.7444 0.6759 0.036 Uiso 1 1 calc R . .
C11 C 1.3563(3) 0.7062(3) 0.2722(2) 0.039 Uani 1 1 d . . .
C2 C 1.3360(3) 0.5149(3) 0.4612(2) 0.032 Uani 1 1 d . . .
C8 C 1.1890(4) 0.8567(3) 0.3150(3) 0.048 Uani 1 1 d . . .
H13 H 1.1910 0.8796 0.3498 0.072 Uiso 1 1 calc R . .
H12 H 1.1305 0.8528 0.3129 0.072 Uiso 1 1 calc R . .
H14 H 1.2122 0.8847 0.2776 0.072 Uiso 1 1 calc R . .
C19 C 1.5667(3) 0.7524(2) 0.5633(2) 0.026 Uani 1 1 d . . .
H24 H 1.5442 0.7140 0.5887 0.031 Uiso 1 1 calc R . .
C7 C 1.1669(3) 0.7612(3) 0.4246(2) 0.041 Uani 1 1 d . . .
H10 H 1.1193 0.7953 0.4103 0.049 Uiso 1 1 calc R . .
H11 H 1.1950 0.7834 0.4500 0.049 Uiso 1 1 calc R . .
C1 C 1.4005(3) 0.4506(3) 0.4669(3) 0.047 Uani 1 1 d . . .
H3 H 1.4540 0.4634 0.4723 0.070 Uiso 1 1 calc R . .
H2 H 1.4083 0.4292 0.4301 0.070 Uiso 1 1 calc R . .
H1 H 1.3813 0.4172 0.5021 0.070 Uiso 1 1 calc R . .
C12 C 1.4175(4) 0.6940(3) 0.2164(3) 0.061 Uani 1 1 d . . .
H17 H 1.4080 0.6520 0.2023 0.091 Uiso 1 1 calc R . .
H18 H 1.4751 0.6874 0.2260 0.091 Uiso 1 1 calc R . .
H16 H 1.4094 0.7345 0.1845 0.091 Uiso 1 1 calc R . .
C5 C 1.1302(3) 0.5783(3) 0.5549(2) 0.037 Uani 1 1 d . . .
H6 H 1.0780 0.5881 0.5368 0.056 Uiso 1 1 calc R . .
H7 H 1.1294 0.6129 0.5814 0.056 Uiso 1 1 calc R . .
H5 H 1.1348 0.5312 0.5788 0.056 Uiso 1 1 calc R . .
C118 C 0.2110(3) 0.3513(3) 0.2719(2) 0.044 Uani 1 1 d . . .
H120 H 0.2572 0.3758 0.2695 0.053 Uiso 1 1 calc R . .
C108 C 0.4402(3) 0.1548(3) 0.1892(2) 0.042 Uani 1 1 d . . .
H112 H 0.4786 0.1135 0.1989 0.050 Uiso 1 1 calc R . .
C122 C 0.1198(4) 0.3017(3) 0.2274(3) 0.048 Uani 1 1 d . . .
H124 H 0.1030 0.2901 0.1927 0.057 Uiso 1 1 calc R . .
C99 C 0.2010(3) 0.3508(2) 0.0965(2) 0.025 Uani 1 1 d . . .
C117 C 0.1902(3) 0.3365(3) 0.2189(2) 0.033 Uani 1 1 d . . .
C102 C 0.1113(3) 0.3647(3) -0.0034(2) 0.037 Uani 1 1 d . . .
H107 H 0.0809 0.3681 -0.0364 0.044 Uiso 1 1 calc R . .
C111 C 0.2924(3) 0.4209(3) 0.1404(2) 0.034 Uani 1 1 d . . .
C105 C 0.3248(3) 0.2789(3) 0.16087(19) 0.028 Uani 1 1 d . . .
C116 C 0.3657(4) 0.4280(3) 0.0992(2) 0.048 Uani 1 1 d . . .
H119 H 0.3942 0.3887 0.0812 0.058 Uiso 1 1 calc R . .
C121 C 0.0738(4) 0.2833(3) 0.2832(3) 0.060 Uani 1 1 d . . .
H123 H 0.0257 0.2610 0.2860 0.072 Uiso 1 1 calc R . .
C120 C 0.0968(4) 0.2968(3) 0.3336(3) 0.054 Uani 1 1 d . . .
H122 H 0.0659 0.2828 0.3721 0.065 Uiso 1 1 calc R . .
C112 C 0.2541(3) 0.4808(3) 0.1645(3) 0.041 Uani 1 1 d . . .
H115 H 0.2038 0.4787 0.1925 0.050 Uiso 1 1 calc R . .
C113 C 0.2867(4) 0.5438(3) 0.1492(3) 0.056 Uani 1 1 d . . .
H116 H 0.2583 0.5835 0.1667 0.067 Uiso 1 1 calc R . .
C100 C 0.2340(3) 0.3203(3) 0.0448(2) 0.030 Uani 1 1 d . . .
H109 H 0.2888 0.2938 0.0432 0.037 Uiso 1 1 calc R . .
C106 C 0.3985(3) 0.2789(3) 0.1850(2) 0.029 Uani 1 1 d . . .
H110 H 0.4105 0.3222 0.1921 0.035 Uiso 1 1 calc R . .
C101 C 0.1911(3) 0.3268(3) -0.0040(2) 0.033 Uani 1 1 d . . .
H108 H 0.2166 0.3051 -0.0382 0.040 Uiso 1 1 calc R . .
C107 C 0.4549(3) 0.2186(3) 0.1991(2) 0.039 Uani 1 1 d . . .
H111 H 0.5039 0.2214 0.2156 0.047 Uiso 1 1 calc R . .
C110 C 0.3123(3) 0.2124(2) 0.1513(2) 0.030 Uani 1 1 d . . .
H114 H 0.2634 0.2092 0.1349 0.036 Uiso 1 1 calc R . .
C119 C 0.1645(4) 0.3306(3) 0.3297(2) 0.053 Uani 1 1 d . . .
H121 H 0.1806 0.3403 0.3654 0.063 Uiso 1 1 calc R . .
C109 C 0.3678(3) 0.1521(3) 0.1646(2) 0.038 Uani 1 1 d . . .
H113 H 0.3569 0.1087 0.1572 0.045 Uiso 1 1 calc R . .
C104 C 0.1205(3) 0.3902(3) 0.0948(2) 0.033 Uani 1 1 d . . .
H105 H 0.0949 0.4126 0.1285 0.039 Uiso 1 1 calc R . .
C114 C 0.3581(4) 0.5491(3) 0.1098(3) 0.059 Uani 1 1 d . . .
H117 H 0.3806 0.5919 0.1001 0.070 Uiso 1 1 calc R . .
C103 C 0.0766(3) 0.3976(3) 0.0458(2) 0.041 Uani 1 1 d . . .
H106 H 0.0226 0.4254 0.0463 0.049 Uiso 1 1 calc R . .
C115 C 0.3983(4) 0.4911(3) 0.0836(3) 0.063 Uani 1 1 d . . .
H118 H 0.4480 0.4944 0.0552 0.076 Uiso 1 1 calc R . .
B2 B 0.2520(3) 0.3474(3) 0.1538(2) 0.025 Uani 1 1 d . . .
C92 C 0.8949(3) -0.0318(3) 0.4793(2) 0.028 Uani 1 1 d . . .
H99 H 0.9023 0.0079 0.4952 0.034 Uiso 1 1 calc R . .
C87 C 0.8293(3) -0.0250(2) 0.44426(19) 0.022 Uani 1 1 d . . .
C77 C 0.6646(3) 0.0486(3) 0.6104(2) 0.039 Uani 1 1 d . . .
H88 H 0.6785 0.0641 0.6444 0.047 Uiso 1 1 calc R . .
C80 C 0.6273(3) 0.0038(3) 0.5112(2) 0.034 Uani 1 1 d . . .
H85 H 0.6132 -0.0127 0.4777 0.041 Uiso 1 1 calc R . .
C76 C 0.7127(3) 0.0622(3) 0.5538(2) 0.033 Uani 1 1 d . . .
H89 H 0.7585 0.0874 0.5502 0.039 Uiso 1 1 calc R . .
C96 C 0.6417(3) 0.0849(3) 0.2679(2) 0.038 Uani 1 1 d . . .
H102 H 0.6177 0.0939 0.2312 0.045 Uiso 1 1 calc R . .
C79 C 0.5784(3) -0.0091(3) 0.5672(2) 0.041 Uani 1 1 d . . .
H86 H 0.5316 -0.0332 0.5712 0.050 Uiso 1 1 calc R . .
C94 C 0.7585(3) 0.0424(3) 0.3220(2) 0.032 Uani 1 1 d . . .
H104 H 0.8161 0.0224 0.3211 0.038 Uiso 1 1 calc R . .
C90 C 0.9410(3) -0.1522(3) 0.4689(2) 0.040 Uani 1 1 d . . .
H97 H 0.9782 -0.1947 0.4774 0.048 Uiso 1 1 calc R . .
C93 C 0.7127(3) 0.0566(2) 0.3777(2) 0.024 Uani 1 1 d . . .
C78 C 0.5974(3) 0.0131(3) 0.6174(2) 0.041 Uani 1 1 d . . .
H87 H 0.5644 0.0039 0.6559 0.050 Uiso 1 1 calc R . .
C82 C 0.8869(3) 0.1194(3) 0.3967(2) 0.030 Uani 1 1 d . . .
H94 H 0.9201 0.0765 0.3884 0.036 Uiso 1 1 calc R . .
C75 C 0.6962(3) 0.0399(2) 0.5017(2) 0.025 Uani 1 1 d . . .
C97 C 0.5930(3) 0.1008(3) 0.3214(2) 0.036 Uani 1 1 d . . .
H101 H 0.5356 0.1210 0.3216 0.043 Uiso 1 1 calc R . .
C91 C 0.9485(3) -0.0931(3) 0.4917(2) 0.034 Uani 1 1 d . . .
H98 H 0.9912 -0.0949 0.5161 0.041 Uiso 1 1 calc R . .
C89 C 0.8779(3) -0.1484(3) 0.4332(2) 0.039 Uani 1 1 d . . .
H96 H 0.8717 -0.1882 0.4169 0.046 Uiso 1 1 calc R . .
C86 C 0.7599(3) 0.1835(3) 0.4354(2) 0.031 Uani 1 1 d . . .
H90 H 0.7038 0.1859 0.4557 0.038 Uiso 1 1 calc R . .
C84 C 0.8765(3) 0.2432(3) 0.3889(2) 0.037 Uani 1 1 d . . .
H92 H 0.9006 0.2852 0.3766 0.045 Uiso 1 1 calc R . .
C95 C 0.7247(3) 0.0559(3) 0.2681(2) 0.038 Uani 1 1 d . . .
H103 H 0.7586 0.0452 0.2316 0.045 Uiso 1 1 calc R . .
C98 C 0.6286(3) 0.0872(2) 0.3748(2) 0.029 Uani 1 1 d . . .
H100 H 0.5945 0.0991 0.4109 0.035 Uiso 1 1 calc R . .
C88 C 0.8243(3) -0.0859(3) 0.4218(2) 0.030 Uani 1 1 d . . .
H95 H 0.7817 -0.0843 0.3974 0.036 Uiso 1 1 calc R . .
C83 C 0.9229(3) 0.1802(3) 0.3793(2) 0.038 Uani 1 1 d . . .
H93 H 0.9799 0.1781 0.3607 0.045 Uiso 1 1 calc R . .
C81 C 0.8047(3) 0.1180(2) 0.42557(18) 0.022 Uani 1 1 d . . .
C85 C 0.7939(3) 0.2452(3) 0.4168(2) 0.037 Uani 1 1 d . . .
H91 H 0.7605 0.2887 0.4231 0.045 Uiso 1 1 calc R . .
B1 B 0.7598(3) 0.0473(3) 0.4378(2) 0.021 Uani 1 1 d . . .
C169 C 0.0692(3) 0.3968(3) 0.5516(2) 0.040 Uani 1 1 d . . .
H163 H 0.0123 0.4189 0.5542 0.048 Uiso 1 1 calc R . .
C151 C 0.4159(3) 0.1805(3) 0.7166(2) 0.032 Uani 1 1 d . . .
H146 H 0.4564 0.1742 0.7436 0.038 Uiso 1 1 calc R . .
C160 C 0.1122(3) 0.2890(3) 0.7345(2) 0.037 Uani 1 1 d . . .
H159 H 0.0980 0.2727 0.7010 0.045 Uiso 1 1 calc R . .
C165 C 0.1933(3) 0.3491(2) 0.6016(2) 0.027 Uani 1 1 d . . .
C164 C 0.1951(3) 0.3489(3) 0.7775(2) 0.038 Uani 1 1 d . . .
H155 H 0.2397 0.3754 0.7738 0.045 Uiso 1 1 calc R . .
C150 C 0.4066(3) 0.1250(3) 0.6900(2) 0.035 Uani 1 1 d . . .
H147 H 0.4392 0.0804 0.6990 0.042 Uiso 1 1 calc R . .
C149 C 0.3485(3) 0.1360(3) 0.6498(2) 0.032 Uani 1 1 d . . .
H148 H 0.3420 0.0988 0.6301 0.038 Uiso 1 1 calc R . .
C167 C 0.1948(3) 0.3495(3) 0.4934(2) 0.041 Uani 1 1 d . . .
H161 H 0.2253 0.3390 0.4557 0.049 Uiso 1 1 calc R . .
C147 C 0.3067(3) 0.2585(2) 0.66557(19) 0.025 Uani 1 1 d . . .
C154 C 0.3825(3) 0.3959(3) 0.6301(2) 0.035 Uani 1 1 d . . .
H150 H 0.4119 0.3530 0.6187 0.042 Uiso 1 1 calc R . .
C168 C 0.1118(3) 0.3797(3) 0.4969(2) 0.044 Uani 1 1 d . . .
H162 H 0.0840 0.3887 0.4620 0.052 Uiso 1 1 calc R . .
C166 C 0.2341(3) 0.3345(3) 0.5453(2) 0.032 Uani 1 1 d . . .
H160 H 0.2914 0.3134 0.5421 0.039 Uiso 1 1 calc R . .
C157 C 0.3005(3) 0.5218(3) 0.6603(2) 0.043 Uani 1 1 d . . .
H153 H 0.2712 0.5655 0.6701 0.051 Uiso 1 1 calc R . .
C152 C 0.3678(3) 0.2446(3) 0.7048(2) 0.030 Uani 1 1 d . . .
H145 H 0.3762 0.2815 0.7240 0.036 Uiso 1 1 calc R . .
C161 C 0.0648(3) 0.2748(3) 0.7914(3) 0.047 Uani 1 1 d . . .
H158 H 0.0197 0.2485 0.7959 0.056 Uiso 1 1 calc R . .
C153 C 0.2973(3) 0.3996(2) 0.6536(2) 0.026 Uani 1 1 d . . .
C148 C 0.2997(3) 0.2011(2) 0.6381(2) 0.028 Uani 1 1 d . . .
H149 H 0.2601 0.2072 0.6104 0.034 Uiso 1 1 calc R . .
C159 C 0.1800(3) 0.3265(2) 0.7253(2) 0.029 Uani 1 1 d . . .
C155 C 0.4264(3) 0.4524(3) 0.6227(3) 0.045 Uani 1 1 d . . .
H151 H 0.4846 0.4474 0.6069 0.054 Uiso 1 1 calc R . .
C170 C 0.1095(3) 0.3817(3) 0.6028(2) 0.031 Uani 1 1 d . . .
H164 H 0.0793 0.3939 0.6400 0.037 Uiso 1 1 calc R . .
C158 C 0.2578(3) 0.4652(3) 0.6683(2) 0.032 Uani 1 1 d . . .
H154 H 0.1997 0.4708 0.6842 0.039 Uiso 1 1 calc R . .
C156 C 0.3853(3) 0.5157(3) 0.6382(3) 0.046 Uani 1 1 d . . .
H152 H 0.4149 0.5544 0.6337 0.055 Uiso 1 1 calc R . .
C163 C 0.1484(4) 0.3346(3) 0.8339(2) 0.051 Uani 1 1 d . . .
H156 H 0.1623 0.3501 0.8678 0.061 Uiso 1 1 calc R . .
C162 C 0.0820(4) 0.2980(3) 0.8411(2) 0.050 Uani 1 1 d . . .
H157 H 0.0488 0.2889 0.8796 0.060 Uiso 1 1 calc R . .
B4 B 0.2441(3) 0.3336(3) 0.6609(2) 0.026 Uani 1 1 d . . .
C132 C 0.4119(3) 0.9285(3) 0.2148(2) 0.035 Uani 1 1 d . . .
H132 H 0.4446 0.9236 0.2468 0.043 Uiso 1 1 calc R . .
C136 C 0.1020(3) 1.0090(3) 0.0510(2) 0.034 Uani 1 1 d . . .
H135 H 0.0890 0.9639 0.0501 0.041 Uiso 1 1 calc R . .
C131 C 0.4381(3) 0.8890(3) 0.1681(2) 0.035 Uani 1 1 d . . .
H133 H 0.4890 0.8569 0.1680 0.042 Uiso 1 1 calc R . .
C126 C 0.3963(3) 0.9857(3) -0.1255(2) 0.035 Uani 1 1 d . . .
H127 H 0.4233 0.9962 -0.1659 0.042 Uiso 1 1 calc R . .
C135 C 0.1827(3) 1.0148(3) 0.0615(2) 0.030 Uani 1 1 d . . .
C125 C 0.3127(3) 0.9767(3) -0.1139(2) 0.040 Uani 1 1 d . . .
H126 H 0.2820 0.9802 -0.1468 0.048 Uiso 1 1 calc R . .
C133 C 0.3381(3) 0.9745(3) 0.2143(2) 0.035 Uani 1 1 d . . .
H131 H 0.3187 1.0009 0.2465 0.042 Uiso 1 1 calc R . .
C141 C 0.2211(3) 0.8736(3) 0.0817(2) 0.031 Uani 1 1 d . . .
C137 C 0.0408(3) 1.0665(3) 0.0418(2) 0.048 Uani 1 1 d . . .
H136 H -0.0134 1.0601 0.0356 0.057 Uiso 1 1 calc R . .
C129 C 0.3161(3) 0.9443(2) 0.1183(2) 0.026 Uani 1 1 d . . .
C123 C 0.3143(3) 0.9566(2) -0.0041(2) 0.028 Uani 1 1 d . . .
C128 C 0.3993(3) 0.9653(3) -0.0180(2) 0.030 Uani 1 1 d . . .
H129 H 0.4308 0.9614 0.0145 0.036 Uiso 1 1 calc R . .
C146 C 0.1705(3) 0.8583(3) 0.1373(2) 0.036 Uani 1 1 d . . .
H144 H 0.1549 0.8935 0.1626 0.044 Uiso 1 1 calc R . .
C138 C 0.0573(4) 1.1324(3) 0.0415(3) 0.056 Uani 1 1 d . . .
H137 H 0.0157 1.1720 0.0335 0.067 Uiso 1 1 calc R . .
C130 C 0.3901(3) 0.8966(2) 0.1216(2) 0.028 Uani 1 1 d . . .
H134 H 0.4084 0.8682 0.0907 0.033 Uiso 1 1 calc R . .
C134 C 0.2919(3) 0.9823(2) 0.1663(2) 0.028 Uani 1 1 d . . .
H130 H 0.2416 1.0152 0.1664 0.034 Uiso 1 1 calc R . .
C127 C 0.4396(3) 0.9792(3) -0.0768(2) 0.034 Uani 1 1 d . . .
H128 H 0.4975 0.9843 -0.0837 0.041 Uiso 1 1 calc R . .
C124 C 0.2733(3) 0.9625(3) -0.0549(2) 0.033 Uani 1 1 d . . .
H125 H 0.2157 0.9564 -0.0485 0.040 Uiso 1 1 calc R . .
C142 C 0.2415(4) 0.8191(3) 0.0478(3) 0.057 Uani 1 1 d . . .
H140 H 0.2750 0.8263 0.0093 0.068 Uiso 1 1 calc R . .
C140 C 0.1962(3) 1.0834(3) 0.0625(2) 0.037 Uani 1 1 d . . .
H139 H 0.2495 1.0904 0.0701 0.044 Uiso 1 1 calc R . .
C143 C 0.2144(5) 0.7538(4) 0.0685(3) 0.076 Uani 1 1 d . . .
H141 H 0.2318 0.7172 0.0447 0.091 Uiso 1 1 calc R . .
C139 C 0.1351(4) 1.1410(3) 0.0530(2) 0.050 Uani 1 1 d . . .
H138 H 0.1466 1.1865 0.0543 0.060 Uiso 1 1 calc R . .
C145 C 0.1421(3) 0.7948(3) 0.1574(3) 0.046 Uani 1 1 d . . .
H143 H 0.1078 0.7872 0.1956 0.055 Uiso 1 1 calc R . .
C144 C 0.1632(4) 0.7424(3) 0.1224(3) 0.064 Uani 1 1 d . . .
H142 H 0.1425 0.6991 0.1355 0.077 Uiso 1 1 calc R . .
B3 B 0.2596(3) 0.9472(3) 0.0642(2) 0.027 Uani 1 1 d . . .
N11 N 0.1982(2) 0.1322(2) -0.15665(18) 0.030 Uani 1 1 d D . .
N12 N -0.1590(2) -0.0903(2) -0.31695(17) 0.030 Uani 1 1 d . B .
C65 C 0.2073(3) 0.1326(2) -0.2162(2) 0.029 Uani 1 1 d . . .
H67 H 0.2523 0.1526 -0.2417 0.035 Uiso 1 1 calc R . .
C68 C -0.0545(3) -0.0198(3) -0.2702(3) 0.058 Uani 1 1 d . . .
C61 C 0.1349(3) 0.1052(3) -0.1206(3) 0.048 Uani 1 1 d . . .
H70 H 0.1291 0.1055 -0.0781 0.058 Uiso 1 1 calc R . .
C63 C 0.0873(3) 0.0745(3) -0.2046(4) 0.057 Uani 1 1 d . . .
C72 C -0.0987(4) -0.0705(4) -0.2335(3) 0.057 Uani 1 1 d . B .
H73 H -0.0943 -0.0816 -0.1914 0.069 Uiso 1 1 calc R . .
C70 C -0.1170(3) -0.0419(3) -0.3520(2) 0.033 Uani 1 1 d . . .
H75 H -0.1231 -0.0312 -0.3939 0.040 Uiso 1 1 calc R B .
C69 C -0.0650(3) -0.0067(3) -0.3303(3) 0.044 Uani 1 1 d . B .
H76 H -0.0361 0.0271 -0.3573 0.053 Uiso 1 1 calc R . .
C64 C 0.1522(3) 0.1040(3) -0.2415(3) 0.043 Uani 1 1 d . . .
H68 H 0.1591 0.1048 -0.2841 0.051 Uiso 1 1 calc R . .
C71 C -0.1485(3) -0.1042(3) -0.2583(2) 0.043 Uani 1 1 d . . .
H74 H -0.1769 -0.1392 -0.2325 0.052 Uiso 1 1 calc R B .
C62 C 0.0779(4) 0.0769(3) -0.1429(4) 0.063 Uani 1 1 d . . .
H69 H 0.0321 0.0591 -0.1165 0.076 Uiso 1 1 calc R . .
O6 O 0.4439(3) 0.3868(3) 0.3239(3) 0.098 Uani 1 1 d . A 1
H84 H 0.4875 0.4057 0.3189 2.000 Uiso 1 1 calc R . .
O5 O 0.5486(4) 0.4451(4) 0.2316(3) 0.047 Uani 0.50 1 d P . .
H80 H 0.5976 0.4294 0.2169 0.056 Uiso 0.50 1 calc PR . .
C73 C 0.3715(5) 0.4403(5) 0.3165(5) 0.118 Uani 1 1 d . . .
H82 H 0.3202 0.4212 0.3358 0.177 Uiso 1 1 calc R A 1
H83 H 0.3685 0.4559 0.2731 0.177 Uiso 1 1 calc R A 1
H81 H 0.3769 0.4802 0.3354 0.177 Uiso 1 1 calc R A 1
H65 H 1.765(5) 0.866(4) 0.653(4) 0.142 Uiso 1 1 d D . .
H66 H 0.236(4) 0.151(4) -0.145(4) 0.142 Uiso 1 1 d D . .
C67A C -0.0132(6) 0.0045(5) -0.2255(5) 0.029 Uani 0.50 1 d P B 2
H72A H -0.0240 -0.0108 -0.1830 0.035 Uiso 0.50 1 calc PR B 2
C66B C 0.0221(6) 0.0329(5) -0.2088(4) 0.027 Uani 0.50 1 d P B 1
H71B H -0.0095 0.0102 -0.1739 0.033 Uiso 0.50 1 calc PR B 1
C67B C 0.0109(5) 0.0294(5) -0.2637(4) 0.020 Uani 0.50 1 d P B 1
H72B H 0.0401 0.0549 -0.2982 0.024 Uiso 0.50 1 calc PR B 1
C66A C 0.0400(6) 0.0495(5) -0.2501(5) 0.026 Uani 0.50 1 d P B 2
H71A H 0.0489 0.0655 -0.2926 0.031 Uiso 0.50 1 calc PR B 2
C31A C 0.9988(6) 0.5250(5) 0.2384(4) 0.024 Uani 0.50 1 d P C 1
H34B H 0.9978 0.5711 0.2164 0.029 Uiso 0.50 1 calc PR C 1
C30A C 1.0440(6) 0.5001(5) 0.2842(4) 0.025 Uani 0.50 1 d P C 1
H33B H 1.0432 0.4541 0.3062 0.030 Uiso 0.50 1 calc PR C 1
C31B C 1.0105(6) 0.4799(5) 0.2679(5) 0.035 Uani 0.50 1 d P C 2
H34A H 1.0281 0.4444 0.2996 0.042 Uiso 0.50 1 calc PR C 2
C30B C 1.0349(6) 0.5403(6) 0.2557(5) 0.035 Uani 0.50 1 d P C 2
H33A H 1.0176 0.5757 0.2237 0.042 Uiso 0.50 1 calc PR C 2
C74 C 0.5396(9) 0.5159(8) 0.2247(6) 0.083 Uani 0.50 1 d P . .
H79 H 0.4985 0.5326 0.2577 0.124 Uiso 0.50 1 calc PR . .
H78 H 0.5200 0.5359 0.1857 0.124 Uiso 0.50 1 calc PR . .
H77 H 0.5940 0.5303 0.2256 0.124 Uiso 0.50 1 calc PR . .

loop_
_atom_site_aniso_label
_atom_site_aniso_U_11
_atom_site_aniso_U_22
_atom_site_aniso_U_33
_atom_site_aniso_U_23
_atom_site_aniso_U_13
_atom_site_aniso_U_12
Fe2 0.027 0.027 0.036 -0.010 -0.009 -0.006
O3 0.032 0.027 0.056 -0.011 -0.010 -0.004
O4 0.038 0.035 0.039 -0.012 -0.009 -0.003
N9 0.026 0.028 0.034 -0.005 -0.007 -0.006
N3 0.024 0.019 0.038 -0.010 -0.007 -0.006
N4 0.026 0.031 0.029 -0.008 -0.005 -0.002
N8 0.025 0.045 0.049 -0.025 -0.008 -0.002
N10 0.029 0.043 0.029 -0.013 -0.009 0.002
C54 0.036 0.025 0.032 -0.002 -0.005 -0.012
C33 0.025 0.150 0.072 -0.072 -0.005 -0.012
C40 0.036 0.040 0.046 -0.015 -0.014 0.002
C35 0.024 0.041 0.073 -0.029 0.001 -0.006
C56 0.023 0.026 0.029 -0.014 0.000 0.001
C38 0.036 0.032 0.033 -0.010 -0.014 -0.004
C34 0.031 0.072 0.057 -0.038 -0.010 -0.001
C32 0.019 0.156 0.117 -0.118 0.018 -0.027
C46 0.037 0.026 0.051 0.001 -0.004 -0.008
C52 0.038 0.024 0.033 0.001 -0.008 -0.011
C55 0.028 0.030 0.036 -0.006 -0.005 -0.006
C36 0.036 0.075 0.107 -0.068 0.012 -0.025
C39 0.035 0.038 0.030 -0.004 -0.005 -0.005
C47 0.037 0.022 0.061 0.003 -0.006 -0.011
C49 0.045 0.025 0.062 0.001 -0.024 -0.010
C57 0.030 0.034 0.029 -0.004 -0.004 -0.003
C58 0.036 0.034 0.025 -0.006 -0.007 0.004
C48 0.060 0.031 0.084 0.000 0.011 -0.002
C45 0.032 0.035 0.047 -0.007 -0.009 -0.013
C51 0.026 0.034 0.026 -0.009 -0.002 -0.010
C60 0.038 0.033 0.031 -0.002 -0.015 -0.007
C44 0.045 0.041 0.046 -0.007 -0.008 -0.010
C53 0.035 0.030 0.036 -0.001 -0.010 -0.008
C37 0.042 0.048 0.047 -0.009 0.005 -0.007
C59 0.035 0.036 0.034 -0.006 -0.012 -0.008
C50 0.042 0.031 0.054 0.001 -0.025 -0.012
C43 0.053 0.061 0.057 -0.013 -0.013 -0.011
C41 0.046 0.057 0.057 -0.004 -0.011 0.016
C42 0.059 0.064 0.061 -0.017 -0.015 0.001
Fe1 0.023 0.028 0.027 -0.004 -0.007 -0.007
N7 0.025 0.039 0.037 -0.014 -0.011 -0.003
N6 0.021 0.027 0.029 -0.002 -0.005 -0.005
O1 0.024 0.031 0.033 -0.003 -0.003 -0.008
O2 0.035 0.038 0.030 -0.003 -0.005 -0.009
N2 0.027 0.030 0.028 -0.004 -0.010 -0.005
C28 0.042 0.115 0.073 -0.052 -0.032 0.003
C25 0.037 0.048 0.062 -0.027 -0.002 -0.015
C26 0.048 0.083 0.088 -0.058 0.007 -0.037
C29 0.050 0.058 0.055 -0.021 -0.016 -0.009
C27 0.021 0.121 0.094 -0.087 0.006 -0.017
C18 0.026 0.027 0.034 0.000 -0.003 -0.010
N1 0.022 0.020 0.032 -0.007 -0.010 -0.004
C22 0.033 0.043 0.027 -0.003 -0.008 -0.010
N5 0.026 0.026 0.036 -0.005 -0.007 -0.005
C24 0.035 0.039 0.029 -0.009 -0.006 -0.009
C16 0.033 0.038 0.035 0.004 -0.006 -0.019
C14 0.024 0.025 0.024 -0.002 -0.004 -0.002
C9 0.038 0.029 0.039 -0.004 -0.016 -0.007
C10 0.048 0.038 0.032 -0.001 -0.011 -0.007
C17 0.035 0.040 0.031 0.003 -0.011 -0.011
C181 0.023 0.024 0.028 -0.006 -0.003 -0.003
C13 0.023 0.024 0.032 -0.001 -0.005 -0.004
C15 0.022 0.033 0.032 -0.007 -0.006 -0.006
C20 0.033 0.040 0.035 0.001 -0.005 -0.013
C6 0.036 0.038 0.040 -0.012 -0.005 -0.006
C4 0.024 0.036 0.033 -0.005 -0.004 -0.009
C3 0.034 0.029 0.042 -0.001 -0.007 -0.009
C23 0.029 0.032 0.029 -0.003 -0.001 -0.012
C11 0.043 0.046 0.031 -0.005 -0.005 -0.014
C2 0.030 0.030 0.036 -0.003 -0.002 -0.008
C8 0.058 0.040 0.047 0.002 -0.018 -0.007
C19 0.022 0.028 0.029 -0.006 0.000 -0.010
C7 0.046 0.038 0.040 -0.009 -0.012 -0.002
C1 0.046 0.039 0.047 0.003 0.000 0.001
C12 0.077 0.056 0.040 -0.006 0.015 -0.010
C5 0.034 0.039 0.038 -0.007 0.000 -0.011
C118 0.040 0.059 0.028 -0.009 -0.002 0.008
C108 0.039 0.042 0.037 -0.003 -0.010 0.011
C122 0.059 0.041 0.043 -0.009 0.012 -0.024
C99 0.028 0.025 0.021 -0.002 -0.001 -0.005
C117 0.045 0.028 0.021 -0.002 -0.003 0.006
C102 0.032 0.054 0.030 -0.014 -0.011 -0.008
C111 0.037 0.041 0.025 -0.001 -0.009 -0.011
C105 0.029 0.037 0.016 -0.003 0.001 -0.008
C116 0.071 0.044 0.033 -0.004 0.004 -0.027
C121 0.083 0.055 0.036 0.001 0.021 -0.027
C120 0.053 0.046 0.048 0.014 0.008 0.000
C112 0.041 0.033 0.051 -0.004 -0.013 -0.003
C113 0.063 0.035 0.076 -0.011 -0.024 -0.008
C100 0.034 0.030 0.024 -0.005 -0.001 0.000
C106 0.025 0.035 0.026 -0.005 0.002 -0.004
C101 0.044 0.035 0.019 -0.007 0.001 -0.006
C107 0.024 0.058 0.036 -0.015 -0.002 -0.003
C110 0.031 0.034 0.026 -0.002 -0.007 -0.006
C119 0.064 0.062 0.026 -0.014 -0.019 0.031
C109 0.050 0.027 0.033 -0.003 -0.004 -0.003
C104 0.030 0.041 0.030 -0.014 0.000 -0.007
C114 0.085 0.041 0.057 0.002 -0.014 -0.034
C103 0.023 0.059 0.045 -0.016 -0.007 -0.005
C115 0.083 0.070 0.042 -0.005 0.009 -0.046
B2 0.023 0.030 0.022 -0.005 0.001 -0.005
C92 0.024 0.035 0.026 0.001 -0.006 -0.008
C87 0.017 0.032 0.017 0.002 -0.004 -0.009
C77 0.044 0.044 0.027 -0.008 0.001 -0.007
C80 0.029 0.041 0.033 -0.002 -0.005 -0.011
C76 0.033 0.044 0.024 -0.004 -0.004 -0.014
C96 0.049 0.036 0.035 -0.006 -0.029 -0.003
C79 0.028 0.047 0.045 0.003 -0.001 -0.011
C94 0.028 0.038 0.030 -0.011 -0.009 0.003
C90 0.027 0.040 0.046 0.006 -0.009 0.002
C93 0.023 0.019 0.031 0.000 -0.010 -0.005
C78 0.033 0.052 0.029 0.001 0.012 -0.003
C82 0.024 0.033 0.031 0.001 -0.005 -0.005
C75 0.019 0.031 0.025 -0.003 -0.005 -0.004
C97 0.030 0.038 0.042 -0.002 -0.019 -0.002
C91 0.023 0.041 0.039 0.005 -0.015 -0.010
C89 0.040 0.033 0.043 -0.011 -0.008 0.000
C86 0.028 0.033 0.035 -0.011 0.001 -0.010
C84 0.037 0.038 0.040 -0.004 -0.002 -0.020
C95 0.042 0.046 0.029 -0.014 -0.017 0.005
C98 0.026 0.033 0.029 -0.003 -0.007 -0.005
C88 0.027 0.036 0.030 -0.010 -0.009 -0.003
C83 0.025 0.043 0.040 0.009 -0.003 -0.012
C81 0.020 0.032 0.016 -0.005 -0.009 -0.002
C85 0.046 0.030 0.038 -0.012 -0.003 -0.005
B1 0.015 0.026 0.025 -0.006 -0.006 -0.006
C169 0.029 0.049 0.043 -0.011 -0.011 -0.001
C151 0.031 0.031 0.031 -0.003 -0.013 0.005
C160 0.030 0.033 0.042 -0.001 0.001 0.002
C165 0.030 0.023 0.026 -0.001 -0.002 -0.004
C164 0.032 0.046 0.031 -0.001 -0.004 0.000
C150 0.032 0.030 0.039 -0.003 -0.007 0.003
C149 0.027 0.036 0.032 -0.008 0.000 -0.003
C167 0.044 0.049 0.028 -0.005 -0.008 -0.002
C147 0.022 0.030 0.021 0.002 0.000 -0.006
C154 0.031 0.033 0.038 -0.003 -0.002 -0.005
C168 0.038 0.057 0.037 -0.003 -0.019 -0.002
C166 0.028 0.040 0.027 -0.001 -0.006 -0.003
C157 0.048 0.029 0.050 -0.009 -0.008 -0.001
C152 0.029 0.032 0.027 -0.006 -0.002 -0.004
C161 0.030 0.033 0.062 0.009 0.016 0.001
C153 0.029 0.026 0.022 -0.001 -0.008 -0.003
C148 0.025 0.031 0.027 0.000 -0.004 -0.004
C159 0.021 0.028 0.031 -0.001 -0.005 0.009
C155 0.030 0.042 0.062 -0.008 0.004 -0.011
C170 0.027 0.035 0.029 -0.008 -0.008 0.003
C158 0.029 0.034 0.036 -0.006 -0.002 -0.009
C156 0.042 0.041 0.058 -0.009 -0.005 -0.018
C163 0.049 0.072 0.021 0.000 -0.001 0.008
C162 0.053 0.054 0.026 0.005 0.014 0.009
B4 0.025 0.026 0.026 0.002 -0.006 -0.002
C132 0.041 0.040 0.027 -0.006 -0.012 -0.003
C136 0.026 0.046 0.028 -0.003 -0.002 -0.003
C131 0.029 0.043 0.030 -0.004 -0.003 0.000
C126 0.045 0.035 0.024 -0.007 -0.002 -0.007
C135 0.029 0.035 0.025 0.000 -0.005 -0.005
C125 0.054 0.039 0.032 -0.011 -0.020 -0.005
C133 0.044 0.033 0.029 -0.009 -0.008 -0.003
C141 0.026 0.034 0.034 -0.007 -0.008 -0.005
C137 0.032 0.065 0.037 0.013 -0.004 -0.004
C129 0.026 0.028 0.025 -0.006 -0.001 -0.010
C123 0.031 0.027 0.027 -0.005 -0.004 -0.006
C128 0.025 0.036 0.030 -0.006 -0.004 -0.007
C146 0.038 0.042 0.032 -0.006 -0.005 -0.013
C138 0.047 0.056 0.051 0.007 -0.010 0.016
C130 0.028 0.033 0.022 -0.007 0.004 -0.006
C134 0.028 0.027 0.030 -0.004 -0.006 -0.001
C127 0.029 0.039 0.034 -0.005 0.002 -0.010
C124 0.030 0.044 0.029 -0.012 -0.004 -0.008
C142 0.060 0.052 0.062 -0.027 0.019 -0.025
C140 0.037 0.040 0.032 -0.001 -0.006 -0.004
C143 0.105 0.055 0.075 -0.031 0.016 -0.039
C139 0.066 0.037 0.040 0.002 -0.005 0.001
C145 0.043 0.051 0.045 -0.005 -0.004 -0.020
C144 0.067 0.054 0.075 -0.016 0.013 -0.037
B3 0.025 0.031 0.024 -0.002 -0.001 -0.009
N11 0.029 0.034 0.029 -0.004 -0.007 -0.008
N12 0.024 0.036 0.032 -0.005 -0.010 -0.006
C65 0.025 0.028 0.033 -0.002 -0.006 -0.004
C68 0.032 0.062 0.096 -0.057 -0.042 0.025
C61 0.044 0.050 0.039 0.008 0.009 -0.005
C63 0.022 0.034 0.124 -0.031 -0.027 0.007
C72 0.039 0.090 0.046 -0.043 -0.026 0.036
C70 0.033 0.037 0.032 -0.008 -0.007 -0.005
C69 0.020 0.022 0.092 -0.019 -0.006 -0.001
C64 0.039 0.042 0.056 -0.027 -0.021 0.006
C71 0.027 0.063 0.032 0.000 -0.003 0.008
C62 0.033 0.037 0.113 -0.002 0.014 -0.021
O6 0.086 0.091 0.109 -0.013 -0.001 -0.006
O5 0.027 0.035 0.052 0.008 0.018 0.028
C73 0.074 0.143 0.144 -0.080 -0.038 0.047
C67A 0.025 0.028 0.030 0.001 -0.002 0.001
C66B 0.025 0.031 0.028 -0.002 -0.001 -0.018
C67B 0.004 0.031 0.025 -0.002 -0.004 -0.001
C66A 0.015 0.034 0.032 -0.007 -0.008 -0.008
C31A 0.024 0.023 0.027 0.003 -0.004 -0.008
C30A 0.027 0.022 0.023 0.002 -0.006 -0.002
C31B 0.034 0.030 0.037 0.006 -0.003 -0.011
C30B 0.031 0.037 0.037 -0.007 -0.009 -0.004
C74 0.073 0.118 0.031 0.014 -0.004 0.027

loop_
_atom_type_symbol
_atom_type_description
_atom_type_scat_dispersion_real
_atom_type_scat_dispersion_imag
_atom_type_scat_source
C C 0.0033 0.0016 'International Tables Vol C Tables 4.2.6.8 and 6.1.1.4'
B B 0.0013 0.0007 'International Tables Vol C Tables 4.2.6.8 and 6.1.1.4'
Fe Fe 0.3463 0.8444 'International Tables Vol C Tables 4.2.6.8 and 6.1.1.4'
N N 0.0061 0.0033 'International Tables Vol C Tables 4.2.6.8 and 6.1.1.4'
O O 0.0106 0.0060 'International Tables Vol C Tables 4.2.6.8 and 6.1.1.4'
H H 0.0000 0.0000 'International Tables Vol C Tables 4.2.6.8 and 6.1.1.4'

loop_
_geom_angle_atom_site_label_1
_geom_angle_atom_site_label_2
_geom_angle_atom_site_label_3
_geom_angle
N4 Fe2 O3 176.06(16)
N4 Fe2 O4 93.57(16)
O3 Fe2 O4 86.02(15)
N4 Fe2 N3 86.56(16)
O3 Fe2 N3 94.07(16)
O4 Fe2 N3 176.79(15)
N4 Fe2 N8 88.60(17)
O3 Fe2 N8 87.49(16)
O4 Fe2 N8 91.42(16)
N3 Fe2 N8 91.79(16)
N4 Fe2 N9 93.07(16)
O3 Fe2 N9 90.83(15)
O4 Fe2 N9 87.93(15)
N3 Fe2 N9 88.85(15)
N8 Fe2 N9 178.24(16)
C47 O3 Fe2 125.8(3)
C38 O4 Fe2 126.5(3)
C53 N9 C49 115.9(4)
C53 N9 Fe2 123.8(3)
C49 N9 Fe2 120.3(3)
C45 N3 C43 121.2(4)
C45 N3 Fe2 126.5(3)
C43 N3 Fe2 111.5(3)
C40 N4 C42 119.0(4)
C40 N4 Fe2 127.2(3)
C42 N4 Fe2 112.2(3)
C34 N8 C35 117.1(5)
C34 N8 Fe2 120.8(4)
C35 N8 Fe2 122.1(4)
C59 N10 C58 117.7(4)
C55 C54 C51 124.5(4)
C55 C54 H59 117.7
C51 C54 H59 117.7
C32 C33 C34 120.7(7)
C32 C33 H35 119.6
C34 C33 H35 119.6
N4 C40 C39 122.6(5)
N4 C40 C41 119.8(5)
C39 C40 C41 117.6(5)
C36 C35 N8 122.5(6)
C36 C35 H37 118.7
N8 C35 H37 118.7
C57 C56 C60 116.8(4)
C57 C56 C55 119.4(4)
C60 C56 C55 123.8(4)
O4 C38 C39 124.2(5)
O4 C38 C37 116.6(4)
C39 C38 C37 119.2(5)
N8 C34 C33 122.6(7)
N8 C34 H36 118.7
C33 C34 H36 118.7
C33 C32 C36 115.6(5)
C33 C32 C31A 137.5(8)
C36 C32 C31A 106.3(8)
C33 C32 C31B 101.5(8)
C36 C32 C31B 142.2(8)
C31A C32 C31B 38.7(5)
C47 C46 C45 126.7(5)
C47 C46 H42 116.7
C45 C46 H42 116.7
C53 C52 C51 119.7(4)
C53 C52 H56 120.1
C51 C52 H56 120.1
C54 C55 C56 127.8(5)
C54 C55 H60 116.1
C56 C55 H60 116.1
C35 C36 C32 121.3(7)
C35 C36 H38 119.3
C32 C36 H38 119.3
C38 C39 C40 125.1(5)
C38 C39 H52 117.4
C40 C39 H52 117.4
O3 C47 C46 124.1(5)
O3 C47 C48 115.2(5)
C46 C47 C48 120.7(5)
N9 C49 C50 123.7(5)
N9 C49 H58 118.2
C50 C49 H58 118.2
C58 C57 C56 120.6(5)
C58 C57 H64 119.7
C56 C57 H64 119.7
N10 C58 C57 122.3(4)
N10 C58 H63 118.9
C57 C58 H63 118.9
C47 C48 H39 109.5
C47 C48 H40 109.5
H39 C48 H40 109.5
C47 C48 H41 109.5
H39 C48 H41 109.5
H40 C48 H41 109.5
N3 C45 C46 122.4(5)
N3 C45 C44 119.4(5)
C46 C45 C44 118.2(5)
C50 C51 C52 116.2(4)
C50 C51 C54 122.6(4)
C52 C51 C54 121.1(4)
C59 C60 C56 119.2(5)
C59 C60 H61 120.4
C56 C60 H61 120.4
C45 C44 H44 109.5
C45 C44 H43 109.5
H44 C44 H43 109.5
C45 C44 H45 109.5
H44 C44 H45 109.5
H43 C44 H45 109.5
N9 C53 C52 123.7(5)
N9 C53 H55 118.1
C52 C53 H55 118.1
C38 C37 H33 109.5
C38 C37 H53 109.5
H33 C37 H53 109.5
C38 C37 H54 109.5
H33 C37 H54 109.5
H53 C37 H54 109.5
N10 C59 C60 123.3(5)
N10 C59 H62 118.4
C60 C59 H62 118.4
C49 C50 C51 120.7(5)
C49 C50 H57 119.6
C51 C50 H57 119.6
N3 C43 C42 107.7(5)
N3 C43 H46 110.2
C42 C43 H46 110.2
N3 C43 H47 110.2
C42 C43 H47 110.2
H46 C43 H47 108.5
C40 C41 H51 109.5
C40 C41 H49 109.5
H51 C41 H49 109.5
C40 C41 H50 109.5
H51 C41 H50 109.5
H49 C41 H50 109.5
N4 C42 C43 106.1(5)
N4 C42 H34 110.5
C43 C42 H34 110.5
N4 C42 H48 110.5
C43 C42 H48 110.5
H34 C42 H48 108.7
N2 Fe1 O1 177.90(15)
N2 Fe1 O2 93.70(16)
O1 Fe1 O2 86.00(14)
N2 Fe1 N1 87.04(16)
O1 Fe1 N1 93.39(14)
O2 Fe1 N1 176.20(15)
N2 Fe1 N6 89.20(15)
O1 Fe1 N6 88.73(14)
O2 Fe1 N6 90.73(14)
N1 Fe1 N6 93.01(15)
N2 Fe1 N7 91.47(16)
O1 Fe1 N7 90.60(15)
O2 Fe1 N7 88.74(15)
N1 Fe1 N7 87.52(16)
N6 Fe1 N7 179.17(16)
C29 N7 C25 115.5(5)
C29 N7 Fe1 123.1(4)
C25 N7 Fe1 121.3(4)
C17 N6 C13 116.4(4)
C17 N6 Fe1 121.2(3)
C13 N6 Fe1 122.4(3)
C2 O1 Fe1 126.8(3)
C11 O2 Fe1 125.4(3)
C9 N2 C7 120.9(4)
C9 N2 Fe1 127.4(3)
C7 N2 Fe1 111.3(3)
C27 C28 C29 121.9(7)
C27 C28 H32 119.0
C29 C28 H32 119.0
N7 C25 C26 123.0(6)
N7 C25 H30 118.5
C26 C25 H30 118.5
C25 C26 C27 122.6(7)
C25 C26 H31 118.7
C27 C26 H31 118.7
N7 C29 C28 122.7(6)
N7 C29 H29 118.7
C28 C29 H29 118.7
C26 C27 C28 114.2(5)
C26 C27 C30A 106.1(7)
C28 C27 C30A 139.6(8)
C26 C27 C30B 141.8(8)
C28 C27 C30B 104.0(7)
C30A C27 C30B 35.8(5)
C19 C18 C15 126.8(4)
C19 C18 H23 116.6
C15 C18 H23 116.6
C4 N1 C6 121.4(4)
C4 N1 Fe1 126.3(3)
C6 N1 Fe1 111.0(3)
C20 C22 C181 120.5(5)
C20 C22 H28 119.8
C181 C22 H28 119.8
C24 N5 C20 120.9(4)
C24 N5 H65 114(6)
C20 N5 H65 125(6)
N5 C24 C23 120.3(4)
N5 C24 H26 119.9
C23 C24 H26 119.9
C17 C16 C15 120.8(4)
C17 C16 H22 119.6
C15 C16 H22 119.6
C13 C14 C15 120.6(4)
C13 C14 H21 119.7
C15 C14 H21 119.7
N2 C9 C10 122.0(5)
N2 C9 C8 120.9(5)
C10 C9 C8 117.1(5)
C11 C10 C9 125.8(5)
C11 C10 H15 117.1
C9 C10 H15 117.1
N6 C17 C16 123.6(5)
N6 C17 H19 118.2
C16 C17 H19 118.2
C22 C181 C23 117.0(4)
C22 C181 C19 123.3(4)
C23 C181 C19 119.7(4)
N6 C13 C14 123.1(4)
N6 C13 H20 118.4
C14 C13 H20 118.4
C16 C15 C14 115.5(4)
C16 C15 C18 120.3(4)
C14 C15 C18 124.1(4)
N5 C20 C22 120.7(5)
N5 C20 H27 119.7
C22 C20 H27 119.7
N1 C6 C7 108.3(4)
N1 C6 H9 110.0
C7 C6 H9 110.0
N1 C6 H8 110.0
C7 C6 H8 110.0
H9 C6 H8 108.4
N1 C4 C3 122.9(4)
N1 C4 C5 120.0(4)
C3 C4 C5 117.1(4)
C2 C3 C4 125.6(5)
C2 C3 H4 117.2
C4 C3 H4 117.2
C24 C23 C181 120.5(4)
C24 C23 H25 119.7
C181 C23 H25 119.7
O2 C11 C10 125.2(5)
O2 C11 C12 114.2(5)
C10 C11 C12 120.6(5)
O1 C2 C3 124.4(5)
O1 C2 C1 114.8(4)
C3 C2 C1 120.8(4)
C9 C8 H13 109.5
C9 C8 H12 109.5
H13 C8 H12 109.5
C9 C8 H14 109.5
H13 C8 H14 109.5
H12 C8 H14 109.5
C18 C19 C181 124.7(4)
C18 C19 H24 117.7
C181 C19 H24 117.7
N2 C7 C6 108.2(4)
N2 C7 H10 110.1
C6 C7 H10 110.1
N2 C7 H11 110.1
C6 C7 H11 110.1
H10 C7 H11 108.4
C2 C1 H3 109.5
C2 C1 H2 109.5
H3 C1 H2 109.5
C2 C1 H1 109.5
H3 C1 H1 109.5
H2 C1 H1 109.5
C11 C12 H17 109.5
C11 C12 H18 109.5
H17 C12 H18 109.5
C11 C12 H16 109.5
H17 C12 H16 109.5
H18 C12 H16 109.5
C4 C5 H6 109.5
C4 C5 H7 109.5
H6 C5 H7 109.5
C4 C5 H5 109.5
H6 C5 H5 109.5
H7 C5 H5 109.5
C117 C118 C119 121.4(6)
C117 C118 H120 119.3
C119 C118 H120 119.3
C107 C108 C109 118.8(5)
C107 C108 H112 120.6
C109 C108 H112 120.6
C121 C122 C117 123.8(6)
C121 C122 H124 118.1
C117 C122 H124 118.1
C100 C99 C104 114.8(4)
C100 C99 B2 124.5(4)
C104 C99 B2 120.6(4)
C118 C117 C122 114.7(5)
C118 C117 B2 122.0(5)
C122 C117 B2 122.6(4)
C103 C102 C101 118.9(4)
C103 C102 H107 120.5
C101 C102 H107 120.5
C112 C111 C116 115.6(5)
C112 C111 B2 123.5(4)
C116 C111 B2 120.8(5)
C106 C105 C110 114.7(4)
C106 C105 B2 122.7(4)
C110 C105 B2 121.9(4)
C115 C116 C111 122.1(6)
C115 C116 H119 118.9
C111 C116 H119 118.9
C120 C121 C122 120.1(6)
C120 C121 H123 119.9
C122 C121 H123 119.9
C121 C120 C119 120.1(5)
C121 C120 H122 119.9
C119 C120 H122 119.9
C111 C112 C113 122.4(6)
C111 C112 H115 118.8
C113 C112 H115 118.8
C114 C113 C112 120.8(6)
C114 C113 H116 119.6
C112 C113 H116 119.6
C101 C100 C99 123.2(5)
C101 C100 H109 118.4
C99 C100 H109 118.4
C107 C106 C105 123.0(5)
C107 C106 H110 118.5
C105 C106 H110 118.5
C102 C101 C100 120.3(4)
C102 C101 H108 119.9
C100 C101 H108 119.9
C108 C107 C106 120.4(5)
C108 C107 H111 119.8
C106 C107 H111 119.8
C109 C110 C105 123.1(5)
C109 C110 H114 118.5
C105 C110 H114 118.5
C120 C119 C118 119.9(5)
C120 C119 H121 120.0
C118 C119 H121 120.0
C110 C109 C108 120.0(5)
C110 C109 H113 120.0
C108 C109 H113 120.0
C103 C104 C99 122.8(5)
C103 C104 H105 118.6
C99 C104 H105 118.6
C113 C114 C115 119.1(6)
C113 C114 H117 120.4
C115 C114 H117 120.4
C102 C103 C104 120.0(5)
C102 C103 H106 120.0
C104 C103 H106 120.0
C114 C115 C116 119.9(6)
C114 C115 H118 120.0
C116 C115 H118 120.0
C105 B2 C99 112.8(4)
C105 B2 C117 102.4(4)
C99 B2 C117 111.6(4)
C105 B2 C111 111.5(4)
C99 B2 C111 105.0(4)
C117 B2 C111 113.8(4)
C91 C92 C87 123.2(5)
C91 C92 H99 118.4
C87 C92 H99 118.4
C88 C87 C92 114.3(4)
C88 C87 B1 124.6(4)
C92 C87 B1 120.9(4)
C78 C77 C76 120.5(5)
C78 C77 H88 119.7
C76 C77 H88 119.7
C79 C80 C75 123.0(5)
C79 C80 H85 118.5
C75 C80 H85 118.5
C77 C76 C75 122.6(5)
C77 C76 H89 118.7
C75 C76 H89 118.7
C95 C96 C97 119.6(4)
C95 C96 H102 120.2
C97 C96 H102 120.2
C78 C79 C80 120.4(5)
C78 C79 H86 119.8
C80 C79 H86 119.8
C95 C94 C93 123.8(5)
C95 C94 H104 118.1
C93 C94 H104 118.1
C91 C90 C89 118.7(5)
C91 C90 H97 120.6
C89 C90 H97 120.6
C94 C93 C98 114.4(4)
C94 C93 B1 120.7(4)
C98 C93 B1 124.3(4)
C77 C78 C79 118.8(5)
C77 C78 H87 120.6
C79 C78 H87 120.6
C83 C82 C81 123.5(5)
C83 C82 H94 118.2
C81 C82 H94 118.2
C80 C75 C76 114.7(4)
C80 C75 B1 122.9(4)
C76 C75 B1 122.1(4)
C96 C97 C98 119.8(5)
C96 C97 H101 120.1
C98 C97 H101 120.1
C92 C91 C90 120.6(4)
C92 C91 H98 119.7
C90 C91 H98 119.7
C88 C89 C90 119.4(5)
C88 C89 H96 120.3
C90 C89 H96 120.3
C85 C86 C81 122.9(5)
C85 C86 H90 118.5
C81 C86 H90 118.5
C83 C84 C85 119.1(5)
C83 C84 H92 120.5
C85 C84 H92 120.5
C96 C95 C94 119.5(5)
C96 C95 H103 120.2
C94 C95 H103 120.2
C97 C98 C93 122.9(5)
C97 C98 H100 118.6
C93 C98 H100 118.6
C89 C88 C87 123.7(4)
C89 C88 H95 118.1
C87 C88 H95 118.1
C84 C83 C82 120.0(5)
C84 C83 H93 120.0
C82 C83 H93 120.0
C82 C81 C86 114.5(4)
C82 C81 B1 122.4(4)
C86 C81 B1 122.5(4)
C86 C85 C84 119.9(5)
C86 C85 H91 120.0
C84 C85 H91 120.0
C75 B1 C93 113.8(4)
C75 B1 C81 112.8(4)
C93 B1 C81 102.4(3)
C75 B1 C87 104.0(4)
C93 B1 C87 112.2(4)
C81 B1 C87 112.0(3)
C168 C169 C170 119.9(5)
C168 C169 H163 120.0
C170 C169 H163 120.0
C152 C151 C150 121.0(4)
C152 C151 H146 119.5
C150 C151 H146 119.5
C161 C160 C159 122.0(5)
C161 C160 H159 119.0
C159 C160 H159 119.0
C166 C165 C170 115.5(4)
C166 C165 B4 120.8(4)
C170 C165 B4 123.6(4)
C163 C164 C159 123.4(5)
C163 C164 H155 118.3
C159 C164 H155 118.3
C151 C150 C149 118.4(5)
C151 C150 H147 120.8
C149 C150 H147 120.8
C150 C149 C148 120.3(5)
C150 C149 H148 119.8
C148 C149 H148 119.8
C168 C167 C166 119.7(5)
C168 C167 H161 120.2
C166 C167 H161 120.2
C152 C147 C148 114.4(4)
C152 C147 B4 119.6(4)
C148 C147 B4 125.6(4)
C155 C154 C153 122.8(5)
C155 C154 H150 118.6
C153 C154 H150 118.6
C167 C168 C169 119.5(5)
C167 C168 H162 120.3
C169 C168 H162 120.3
C165 C166 C167 122.9(5)
C165 C166 H160 118.5
C167 C166 H160 118.5
C158 C157 C156 120.8(5)
C158 C157 H153 119.6
C156 C157 H153 119.6
C151 C152 C147 123.3(5)
C151 C152 H145 118.4
C147 C152 H145 118.4
C162 C161 C160 121.2(5)
C162 C161 H158 119.4
C160 C161 H158 119.4
C154 C153 C158 115.3(4)
C154 C153 B4 123.2(4)
C158 C153 B4 121.5(4)
C149 C148 C147 122.6(4)
C149 C148 H149 118.7
C147 C148 H149 118.7
C160 C159 C164 114.5(4)
C160 C159 B4 122.0(4)
C164 C159 B4 122.9(4)
C156 C155 C154 120.0(5)
C156 C155 H151 120.0
C154 C155 H151 120.0
C169 C170 C165 122.5(5)
C169 C170 H164 118.8
C165 C170 H164 118.8
C157 C158 C153 122.3(5)
C157 C158 H154 118.8
C153 C158 H154 118.8
C155 C156 C157 118.8(5)
C155 C156 H152 120.6
C157 C156 H152 120.6
C162 C163 C164 120.4(5)
C162 C163 H156 119.8
C164 C163 H156 119.8
C163 C162 C161 118.4(5)
C163 C162 H157 120.8
C161 C162 H157 120.8
C147 B4 C159 103.3(4)
C147 B4 C165 112.9(4)
C159 B4 C165 112.1(4)
C147 B4 C153 111.3(4)
C159 B4 C153 111.6(4)
C165 B4 C153 105.8(4)
C133 C132 C131 119.2(5)
C133 C132 H132 120.4
C131 C132 H132 120.4
C137 C136 C135 122.4(5)
C137 C136 H135 118.8
C135 C136 H135 118.8
C130 C131 C132 119.9(5)
C130 C131 H133 120.0
C132 C131 H133 120.0
C125 C126 C127 118.4(5)
C125 C126 H127 120.8
C127 C126 H127 120.8
C136 C135 C140 114.9(5)
C136 C135 B3 122.1(4)
C140 C135 B3 122.5(4)
C126 C125 C124 120.6(5)
C126 C125 H126 119.7
C124 C125 H126 119.7
C132 C133 C134 119.7(5)
C132 C133 H131 120.1
C134 C133 H131 120.1
C142 C141 C146 114.5(5)
C142 C141 B3 124.8(5)
C146 C141 B3 120.4(4)
C138 C137 C136 120.8(5)
C138 C137 H136 119.6
C136 C137 H136 119.6
C134 C129 C130 115.2(4)
C134 C129 B3 124.4(4)
C130 C129 B3 120.1(4)
C128 C123 C124 114.4(4)
C128 C123 B3 126.1(4)
C124 C123 B3 119.3(4)
C127 C128 C123 123.2(4)
C127 C128 H129 118.4
C123 C128 H129 118.4
C145 C146 C141 123.4(5)
C145 C146 H144 118.3
C141 C146 H144 118.3
C137 C138 C139 119.3(5)
C137 C138 H137 120.4
C139 C138 H137 120.4
C131 C130 C129 122.8(4)
C131 C130 H134 118.6
C129 C130 H134 118.6
C133 C134 C129 123.1(4)
C133 C134 H130 118.5
C129 C134 H130 118.5
C126 C127 C128 120.5(5)
C126 C127 H128 119.8
C128 C127 H128 119.8
C125 C124 C123 123.1(5)
C125 C124 H125 118.5
C123 C124 H125 118.5
C141 C142 C143 122.5(6)
C141 C142 H140 118.8
C143 C142 H140 118.8
C139 C140 C135 122.7(5)
C139 C140 H139 118.7
C135 C140 H139 118.7
C144 C143 C142 120.5(6)
C144 C143 H141 119.8
C142 C143 H141 119.8
C138 C139 C140 119.9(6)
C138 C139 H138 120.0
C140 C139 H138 120.0
C144 C145 C146 120.3(5)
C144 C145 H143 119.9
C146 C145 H143 119.9
C143 C144 C145 118.8(6)
C143 C144 H142 120.6
C145 C144 H142 120.6
C141 B3 C129 103.6(4)
C141 B3 C123 113.0(4)
C129 B3 C123 113.1(4)
C141 B3 C135 110.6(4)
C129 B3 C135 112.7(4)
C123 B3 C135 104.2(4)
C61 N11 C65 120.2(4)
C61 N11 H66 126(6)
C65 N11 H66 114(6)
C70 N12 C71 116.8(4)
N11 C65 C64 120.8(5)
N11 C65 H67 119.6
C64 C65 H67 119.6
C69 C68 C72 116.1(5)
C69 C68 C67A 141.8(7)
C72 C68 C67A 102.1(7)
C69 C68 C67B 105.6(6)
C72 C68 C67B 138.3(6)
C67A C68 C67B 36.5(4)
N11 C61 C62 121.7(6)
N11 C61 H70 119.2
C62 C61 H70 119.2
C64 C63 C62 118.1(5)
C64 C63 C66B 139.1(7)
C62 C63 C66B 102.6(6)
C64 C63 C66A 103.9(7)
C62 C63 C66A 138.0(6)
C66B C63 C66A 36.1(4)
C71 C72 C68 120.0(5)
C71 C72 H73 120.0
C68 C72 H73 120.0
N12 C70 C69 122.9(5)
N12 C70 H75 118.6
C69 C70 H75 118.6
C68 C69 C70 120.9(6)
C68 C69 H76 119.5
C70 C69 H76 119.5
C63 C64 C65 119.7(5)
C63 C64 H68 120.1
C65 C64 H68 120.1
N12 C71 C72 123.4(6)
N12 C71 H74 118.3
C72 C71 H74 118.3
C61 C62 C63 119.5(5)
C61 C62 H69 120.3
C63 C62 H69 120.3
C73 O6 H84 109.5
C74 O5 H80 109.5
C66A C67A C68 114.3(9)
C66A C67A H72A 122.9
C68 C67A H72A 122.9
C67B C66B C63 115.1(9)
C67B C66B H71B 122.5
C63 C66B H71B 122.5
C66B C67B C68 116.5(8)
C66B C67B H72B 121.7
C68 C67B H72B 121.7
C67A C66A C63 115.9(9)
C67A C66A H71A 122.0
C63 C66A H71A 122.0
C30A C31A C32 113.1(9)
C30A C31A H34B 123.4
C32 C31A H34B 123.4
C31A C30A C27 115.8(9)
C31A C30A H33B 122.1
C27 C30A H33B 122.1
C30B C31B C32 112.5(10)
C30B C31B H34A 123.8
C32 C31B H34A 123.8
C31B C30B C27 112.7(10)
C31B C30B H33A 123.6
C27 C30B H33A 123.6
O5 C74 H79 109.5
O5 C74 H78 109.5
H79 C74 H78 109.5
O5 C74 H77 109.5
H79 C74 H77 109.5
H78 C74 H77 109.5

loop_
_geom_bond_atom_site_label_1
_geom_bond_atom_site_label_2
_geom_bond_distance
Fe2 N4 1.891(4)
Fe2 O3 1.898(3)
Fe2 O4 1.900(3)
Fe2 N3 1.907(4)
Fe2 N8 2.011(4)
Fe2 N9 2.029(4)
O3 C47 1.321(6)
O4 C38 1.302(6)
N9 C53 1.334(6)
N9 C49 1.347(6)
N3 C45 1.325(6)
N3 C43 1.486(7)
N4 C40 1.322(6)
N4 C42 1.475(7)
N8 C34 1.334(7)
N8 C35 1.358(7)
N10 C59 1.334(6)
N10 C58 1.335(6)
C54 C55 1.310(7)
C54 C51 1.468(6)
C54 H59 0.9500
C33 C32 1.383(11)
C33 C34 1.384(8)
C33 H35 0.9500
C40 C39 1.403(7)
C40 C41 1.513(7)
C35 C36 1.356(7)
C35 H37 0.9500
C56 C57 1.385(7)
C56 C60 1.388(7)
C56 C55 1.463(6)
C38 C39 1.394(7)
C38 C37 1.493(7)
C34 H36 0.9500
C32 C36 1.395(11)
C32 C31A 1.528(11)
C32 C31B 1.548(13)
C46 C47 1.378(7)
C46 C45 1.394(7)
C46 H42 0.9500
C52 C53 1.382(7)
C52 C51 1.386(7)
C52 H56 0.9500
C55 H60 0.9500
C36 H38 0.9500
C39 H52 0.9500
C47 C48 1.492(8)
C49 C50 1.357(7)
C49 H58 0.9500
C57 C58 1.373(7)
C57 H64 0.9500
C58 H63 0.9500
C48 H39 0.9800
C48 H40 0.9800
C48 H41 0.9800
C45 C44 1.505(7)
C51 C50 1.383(7)
C60 C59 1.380(6)
C60 H61 0.9500
C44 H44 0.9800
C44 H43 0.9800
C44 H45 0.9800
C53 H55 0.9500
C37 H33 0.9800
C37 H53 0.9800
C37 H54 0.9800
C59 H62 0.9500
C50 H57 0.9500
C43 C42 1.535(8)
C43 H46 0.9900
C43 H47 0.9900
C41 H51 0.9800
C41 H49 0.9800
C41 H50 0.9800
C42 H34 0.9900
C42 H48 0.9900
Fe1 N2 1.900(4)
Fe1 O1 1.904(3)
Fe1 O2 1.910(3)
Fe1 N1 1.913(4)
Fe1 N6 2.036(4)
Fe1 N7 2.037(4)
N7 C29 1.342(7)
N7 C25 1.344(7)
N6 C17 1.340(6)
N6 C13 1.355(6)
O1 C2 1.290(6)
O2 C11 1.293(6)
N2 C9 1.306(6)
N2 C7 1.474(6)
C28 C27 1.372(10)
C28 C29 1.385(8)
C28 H32 0.9500
C25 C26 1.366(7)
C25 H30 0.9500
C26 C27 1.368(10)
C26 H31 0.9500
C29 H29 0.9500
C27 C30A 1.488(12)
C27 C30B 1.542(12)
C18 C19 1.327(6)
C18 C15 1.462(6)
C18 H23 0.9500
N1 C4 1.319(6)
N1 C6 1.472(6)
C22 C20 1.369(7)
C22 C181 1.390(6)
C22 H28 0.9500
N5 C24 1.340(6)
N5 C20 1.347(6)
N5 H65 0.871(11)
C24 C23 1.372(6)
C24 H26 0.9500
C16 C17 1.371(7)
C16 C15 1.388(7)
C16 H22 0.9500
C14 C13 1.368(6)
C14 C15 1.407(6)
C14 H21 0.9500
C9 C10 1.411(7)
C9 C8 1.502(7)
C10 C11 1.377(7)
C10 H15 0.9500
C17 H19 0.9500
C181 C23 1.405(6)
C181 C19 1.462(6)
C13 H20 0.9500
C20 H27 0.9500
C6 C7 1.516(7)
C6 H9 0.9900
C6 H8 0.9900
C4 C3 1.401(7)
C4 C5 1.504(7)
C3 C2 1.384(7)
C3 H4 0.9500
C23 H25 0.9500
C11 C12 1.500(7)
C2 C1 1.496(7)
C8 H13 0.9800
C8 H12 0.9800
C8 H14 0.9800
C19 H24 0.9500
C7 H10 0.9900
C7 H11 0.9900
C1 H3 0.9800
C1 H2 0.9800
C1 H1 0.9800
C12 H17 0.9800
C12 H18 0.9800
C12 H16 0.9800
C5 H6 0.9800
C5 H7 0.9800
C5 H5 0.9800
C118 C117 1.390(7)
C118 C119 1.426(8)
C118 H120 0.9500
C108 C107 1.378(7)
C108 C109 1.399(7)
C108 H112 0.9500
C122 C121 1.378(7)
C122 C117 1.404(7)
C122 H124 0.9500
C99 C100 1.394(6)
C99 C104 1.404(7)
C99 B2 1.640(7)
C117 B2 1.641(7)
C102 C103 1.379(7)
C102 C101 1.379(7)
C102 H107 0.9500
C111 C112 1.390(7)
C111 C116 1.397(7)
C111 B2 1.647(7)
C105 C106 1.401(6)
C105 C110 1.414(7)
C105 B2 1.635(7)
C116 C115 1.396(8)
C116 H119 0.9500
C121 C120 1.341(9)
C121 H123 0.9500
C120 C119 1.367(8)
C120 H122 0.9500
C112 C113 1.396(8)
C112 H115 0.9500
C113 C114 1.350(9)
C113 H116 0.9500
C100 C101 1.380(7)
C100 H109 0.9500
C106 C107 1.388(7)
C106 H110 0.9500
C101 H108 0.9500
C107 H111 0.9500
C110 C109 1.377(7)
C110 H114 0.9500
C119 H121 0.9500
C109 H113 0.9500
C104 C103 1.389(7)
C104 H105 0.9500
C114 C115 1.389(9)
C114 H117 0.9500
C103 H106 0.9500
C115 H118 0.9500
C92 C91 1.372(7)
C92 C87 1.410(6)
C92 H99 0.9500
C87 C88 1.399(6)
C87 B1 1.654(7)
C77 C78 1.371(7)
C77 C76 1.391(7)
C77 H88 0.9500
C80 C79 1.386(7)
C80 C75 1.397(6)
C80 H85 0.9500
C76 C75 1.411(6)
C76 H89 0.9500
C96 C95 1.373(7)
C96 C97 1.386(7)
C96 H102 0.9500
C79 C78 1.385(8)
C79 H86 0.9500
C94 C95 1.385(7)
C94 C93 1.401(6)
C94 H104 0.9500
C90 C91 1.383(7)
C90 C89 1.394(7)
C90 H97 0.9500
C93 C98 1.405(6)
C93 B1 1.637(6)
C78 H87 0.9500
C82 C83 1.386(7)
C82 C81 1.391(6)
C82 H94 0.9500
C75 B1 1.630(7)
C97 C98 1.390(7)
C97 H101 0.9500
C91 H98 0.9500
C89 C88 1.386(7)
C89 H96 0.9500
C86 C85 1.385(7)
C86 C81 1.399(6)
C86 H90 0.9500
C84 C83 1.365(7)
C84 C85 1.385(7)
C84 H92 0.9500
C95 H103 0.9500
C98 H100 0.9500
C88 H95 0.9500
C83 H93 0.9500
C81 B1 1.638(7)
C85 H91 0.9500
C169 C168 1.381(7)
C169 C170 1.387(7)
C169 H163 0.9500
C151 C152 1.370(7)
C151 C150 1.377(7)
C151 H146 0.9500
C160 C161 1.394(7)
C160 C159 1.399(7)
C160 H159 0.9500
C165 C166 1.389(7)
C165 C170 1.400(6)
C165 B4 1.648(7)
C164 C163 1.380(7)
C164 C159 1.404(7)
C164 H155 0.9500
C150 C149 1.384(7)
C150 H147 0.9500
C149 C148 1.388(7)
C149 H148 0.9500
C167 C168 1.374(7)
C167 C166 1.392(7)
C167 H161 0.9500
C147 C152 1.402(6)
C147 C148 1.412(7)
C147 B4 1.636(7)
C154 C155 1.392(7)
C154 C153 1.395(7)
C154 H150 0.9500
C168 H162 0.9500
C166 H160 0.9500
C157 C158 1.380(7)
C157 C156 1.381(7)
C157 H153 0.9500
C152 H145 0.9500
C161 C162 1.372(8)
C161 H158 0.9500
C153 C158 1.405(7)
C153 B4 1.651(7)
C148 H149 0.9500
C159 B4 1.644(7)
C155 C156 1.379(8)
C155 H151 0.9500
C170 H164 0.9500
C158 H154 0.9500
C156 H152 0.9500
C163 C162 1.372(8)
C163 H156 0.9500
C162 H157 0.9500
C132 C133 1.372(7)
C132 C131 1.388(7)
C132 H132 0.9500
C136 C137 1.378(7)
C136 C135 1.403(7)
C136 H135 0.9500
C131 C130 1.385(7)
C131 H133 0.9500
C126 C125 1.379(7)
C126 C127 1.381(7)
C126 H127 0.9500
C135 C140 1.406(7)
C135 B3 1.659(7)
C125 C124 1.384(7)
C125 H126 0.9500
C133 C134 1.394(7)
C133 H131 0.9500
C141 C142 1.388(7)
C141 C146 1.400(7)
C141 B3 1.631(7)
C137 C138 1.366(8)
C137 H136 0.9500
C129 C134 1.394(6)
C129 C130 1.395(6)
C129 B3 1.639(7)
C123 C128 1.401(6)
C123 C124 1.401(6)
C123 B3 1.645(7)
C128 C127 1.383(7)
C128 H129 0.9500
C146 C145 1.379(7)
C146 H144 0.9500
C138 C139 1.379(8)
C138 H137 0.9500
C130 H134 0.9500
C134 H130 0.9500
C127 H128 0.9500
C124 H125 0.9500
C142 C143 1.403(8)
C142 H140 0.9500
C140 C139 1.380(7)
C140 H139 0.9500
C143 C144 1.364(9)
C143 H141 0.9500
C139 H138 0.9500
C145 C144 1.370(8)
C145 H143 0.9500
C144 H142 0.9500
N11 C61 1.329(6)
N11 C65 1.330(6)
N11 H66 0.872(10)
N12 C70 1.331(6)
N12 C71 1.340(6)
C65 C64 1.382(7)
C65 H67 0.9500
C68 C69 1.372(9)
C68 C72 1.396(9)
C68 C67A 1.488(11)
C68 C67B 1.597(11)
C61 C62 1.366(9)
C61 H70 0.9500
C63 C64 1.376(8)
C63 C62 1.387(9)
C63 C66B 1.473(10)
C63 C66A 1.574(11)
C72 C71 1.373(8)
C72 H73 0.9500
C70 C69 1.381(7)
C70 H75 0.9500
C69 H76 0.9500
C64 H68 0.9500
C71 H74 0.9500
C62 H69 0.9500
O6 C73 1.447(9)
O6 H84 0.8400
O5 C74 1.354(17)
O5 H80 0.8400
C73 H82 0.9800
C73 H83 0.9800
C73 H81 0.9800
C67A C66A 1.330(14)
C67A H72A 0.9500
C66B C67B 1.303(14)
C66B H71B 0.9500
C67B H72B 0.9500
C66A H71A 0.9500
C31A C30A 1.344(14)
C31A H34B 0.9500
C30A H33B 0.9500
C31B C30B 1.284(15)
C31B H34A 0.9500
C30B H33A 0.9500
C74 H79 0.9800
C74 H78 0.9800
C74 H77 0.9800
